data_2230161
loop_
_publ_author_name
'Yu, Fan'
'Li, Bao'

_publ_section_title
;
 Dicyanido[tris(2-pyridylmethyl)amine]cobalt(III) hexafluoridophosphate
;
_journal_coeditor_code VM2083
_journal_issue 5
_journal_name_full 'Acta Crystallographica Section E'
_journal_page_first m566
_journal_paper_doi 10.1107/S1600536811012001
_journal_volume 67
_journal_year 2011
_chemical_formula_iupac '[Co (C N)2 (C18 H18 N4)] P F6'
_chemical_formula_moiety 'C20 H18 Co N6 +, F6 P1 -'
_chemical_formula_sum 'C20 H18 Co F6 N6 P'
_chemical_formula_weight 546.30
_chemical_name_systematic
;
Dicyanido[tris(2-pyridylmethyl)amine]cobalt(III) hexafluoridophosphate
;
_space_group_IT_number 57
_symmetry_cell_setting orthorhombic
_symmetry_space_group_name_Hall '-P 2c 2b'
_symmetry_space_group_name_H-M 'P b c m'
_atom_sites_solution_hydrogens geom
_atom_sites_solution_primary direct
_atom_sites_solution_secondary difmap
_audit_creation_method SHELXL-97
_cell_angle_alpha 90.00
_cell_angle_beta 90.00
_cell_angle_gamma 90.00
_cell_formula_units_Z 4
_cell_length_a 10.703(2)
_cell_length_b 13.472(3)
_cell_length_c 15.151(3)
_cell_measurement_pressure 100
_cell_measurement_reflns_used 27644
_cell_measurement_temperature 293(2)
_cell_measurement_theta_max 54.94
_cell_measurement_theta_min 6.05
_cell_volume 2184.6(8)
_computing_cell_refinement 'SAINT (Bruker, 1999)'
_computing_data_collection 'SMART (Bruker, 1997)'
_computing_data_reduction 'SAINT (Bruker, 1999)'
_computing_molecular_graphics 'SHELXTL (Sheldrick, 2008)'
_computing_publication_material 'SHELXTL (Sheldrick, 2008)'
_computing_structure_refinement 'SHELXL97 (Sheldrick, 2008)'
_computing_structure_solution 'SHELXS97 (Sheldrick, 2008)'
_diffrn_ambient_temperature 293(2)
_diffrn_detector_area_resol_mean 0
_diffrn_measured_fraction_theta_full 0.971
_diffrn_measured_fraction_theta_max 0.971
_diffrn_measurement_device_type 'Bruker SMART APEX'
_diffrn_measurement_method \w
_diffrn_radiation_monochromator graphite
_diffrn_radiation_source 'fine-focus sealed tube'
_diffrn_radiation_type MoK\a
_diffrn_radiation_wavelength 0.71073
_diffrn_reflns_av_R_equivalents 0.0275
_diffrn_reflns_av_sigmaI/netI 0.0127
_diffrn_reflns_limit_h_max 13
_diffrn_reflns_limit_h_min -13
_diffrn_reflns_limit_k_max 14
_diffrn_reflns_limit_k_min -16
_diffrn_reflns_limit_l_max 18
_diffrn_reflns_limit_l_min -18
_diffrn_reflns_number 26914
_diffrn_reflns_theta_full 25.99
_diffrn_reflns_theta_max 25.99
_diffrn_reflns_theta_min 3.29
_diffrn_standards_decay_% 0
_diffrn_standards_interval_count 0
_diffrn_standards_interval_time 0
_diffrn_standards_number 0
_exptl_absorpt_coefficient_mu 0.932
_exptl_absorpt_correction_T_max 0.792
_exptl_absorpt_correction_T_min 0.722
_exptl_absorpt_correction_type multi-scan
_exptl_absorpt_process_details '(SADABS; Sheldrick, 1996)'
_exptl_crystal_colour yellow
_exptl_crystal_density_diffrn 1.658
_exptl_crystal_density_meas 1.658
_exptl_crystal_density_method 'not measured'
_exptl_crystal_description block
_exptl_crystal_F_000 1104
_exptl_crystal_size_max 0.40
_exptl_crystal_size_mid 0.30
_exptl_crystal_size_min 0.25
_refine_diff_density_max 0.271
_refine_diff_density_min -0.240
_refine_ls_extinction_coef 0
_refine_ls_extinction_method none
_refine_ls_goodness_of_fit_ref 1.081
_refine_ls_hydrogen_treatment constr
_refine_ls_matrix_type full
_refine_ls_number_constraints 1.234
_refine_ls_number_parameters 176
_refine_ls_number_reflns 2173
_refine_ls_number_restraints 0
_refine_ls_restrained_S_all 1.081
_refine_ls_R_factor_all 0.0265
_refine_ls_R_factor_gt 0.0253
_refine_ls_shift/su_max 0.000
_refine_ls_shift/su_mean 0.000
_refine_ls_structure_factor_coef Fsqd
_refine_ls_weighting_details 'calc w=1/[\s^2^(Fo^2^)+(0.0430P)^2^+0.5717P] where P=(Fo^2^+2Fc^2^)/3'
_refine_ls_weighting_scheme calc
_refine_ls_wR_factor_gt 0.0690
_refine_ls_wR_factor_ref 0.0698
_reflns_number_gt 2053
_reflns_number_total 2173
_reflns_threshold_expression I>2\s(I)
_cod_data_source_file vm2083.cif
_cod_data_source_block I
_cod_original_cell_volume 2184.7(8)
_cod_database_code 2230161
_cod_database_fobs_code 2230161

loop_
_symmetry_equiv_pos_as_xyz
'x, y, z'
'-x, -y, z+1/2'
'-x, y+1/2, -z+1/2'
'x, -y+1/2, -z'
'-x, -y, -z'
'x, y, -z-1/2'
'x, -y-1/2, z-1/2'
'-x, y-1/2, z'

loop_
_atom_site_type_symbol
_atom_site_label
_atom_site_fract_x
_atom_site_fract_y
_atom_site_fract_z
_atom_site_U_iso_or_equiv
_atom_site_adp_type
_atom_site_calc_flag
_atom_site_refinement_flags
_atom_site_occupancy
_atom_site_disorder_assembly
_atom_site_disorder_group
Co Co1 0.82856(2) 0.057628(17) 0.2500 0.02656(10) Uani d S 1 . .
N N1 0.64937(15) 0.02901(13) 0.2500 0.0308(3) Uani d S 1 . .
N N2 0.82831(10) 0.04135(9) 0.37718(8) 0.0326(3) Uani d . 1 . .
N N3 0.85307(16) -0.08775(13) 0.2500 0.0328(4) Uani d S 1 . .
N N4 0.8016(2) 0.28241(14) 0.2500 0.0499(5) Uani d S 1 . .
N N5 1.10402(19) 0.11315(17) 0.2500 0.0508(5) Uani d S 1 . .
C C1 0.5562(2) 0.09626(16) 0.2500 0.0412(5) Uani d S 1 . .
H H1A 0.5761 0.1634 0.2500 0.049 Uiso calc SR 1 . .
C C2 0.4321(2) 0.0686(2) 0.2500 0.0501(6) Uani d S 1 . .
H H2A 0.3694 0.1163 0.2500 0.060 Uiso calc SR 1 . .
C C3 0.4029(2) -0.0304(2) 0.2500 0.0503(6) Uani d S 1 . .
H H3A 0.3199 -0.0507 0.2500 0.060 Uiso calc SR 1 . .
C C4 0.4976(2) -0.09968(17) 0.2500 0.0470(5) Uani d S 1 . .
H H4A 0.4792 -0.1671 0.2500 0.056 Uiso calc SR 1 . .
P P1 0.43435(6) 0.2500 0.0000 0.04841(17) Uani d S 1 . .
C C6 0.7279(2) -0.13885(15) 0.2500 0.0408(5) Uani d S 1 . .
H H6A 0.7219 -0.1806 0.3012 0.049 Uiso d R 1 . .
F F2 0.54077(17) 0.23947(14) 0.07289(13) 0.1109(6) Uani d . 1 . .
F F1 0.43287(15) 0.13526(10) -0.01878(13) 0.0969(5) Uani d . 1 . .
C C13 0.80941(18) 0.19751(15) 0.2500 0.0333(4) Uani d S 1 . .
C C8 0.76782(18) 0.07851(15) 0.52469(11) 0.0524(4) Uani d . 1 . .
H H8A 0.7322 0.1225 0.5647 0.063 Uiso calc R 1 . .
F F3 0.32765(16) 0.23608(13) 0.07209(10) 0.0978(5) Uani d . 1 . .
C C10 0.86385(17) -0.07628(14) 0.49189(11) 0.0447(4) Uani d . 1 . .
H H10A 0.8939 -0.1378 0.5098 0.054 Uiso calc R 1 . .
C C7 0.77754(15) 0.10373(12) 0.43633(10) 0.0417(3) Uani d . 1 . .
H H7A 0.7483 0.1652 0.4175 0.050 Uiso calc R 1 . .
C C12 0.92406(15) -0.11166(11) 0.33220(10) 0.0400(3) Uani d . 1 . .
H H12A 1.0122 -0.0977 0.3241 0.048 Uiso calc R 1 . .
H H12B 0.9146 -0.1813 0.3469 0.048 Uiso calc R 1 . .
C C9 0.81121(17) -0.01197(16) 0.55256(11) 0.0510(4) Uani d . 1 . .
H H9A 0.8053 -0.0299 0.6117 0.061 Uiso calc R 1 . .
C C14 1.0012(2) 0.08893(15) 0.2500 0.0340(4) Uani d S 1 . .
C C11 0.87139(14) -0.04806(10) 0.40424(10) 0.0357(3) Uani d . 1 . .
C C5 0.6211(2) -0.06763(14) 0.2500 0.0336(4) Uani d S 1 . .

loop_
_atom_site_aniso_label
_atom_site_aniso_U_11
_atom_site_aniso_U_22
_atom_site_aniso_U_33
_atom_site_aniso_U_12
_atom_site_aniso_U_13
_atom_site_aniso_U_23
Co1 0.02638(16) 0.02409(15) 0.02921(15) 0.00029(9) 0.000 0.000
N1 0.0296(8) 0.0301(8) 0.0326(8) -0.0016(6) 0.000 0.000
N2 0.0312(6) 0.0339(6) 0.0328(6) -0.0008(4) -0.0014(4) -0.0005(5)
N3 0.0355(9) 0.0281(8) 0.0348(8) 0.0041(7) 0.000 0.000
N4 0.0456(11) 0.0296(9) 0.0746(14) -0.0006(8) 0.000 0.000
N5 0.0318(10) 0.0664(13) 0.0541(11) -0.0040(9) 0.000 0.000
C1 0.0311(10) 0.0343(10) 0.0583(13) 0.0002(8) 0.000 0.000
C2 0.0318(12) 0.0533(14) 0.0654(16) 0.0017(9) 0.000 0.000
C3 0.0301(11) 0.0612(14) 0.0595(14) -0.0113(10) 0.000 0.000
C4 0.0449(13) 0.0394(11) 0.0566(13) -0.0155(10) 0.000 0.000
P1 0.0461(3) 0.0473(3) 0.0519(3) 0.000 0.000 -0.0053(3)
C6 0.0452(12) 0.0269(9) 0.0505(12) -0.0053(8) 0.000 0.000
F2 0.0979(12) 0.1154(13) 0.1194(13) 0.0305(10) -0.0483(10) 0.0004(10)
F1 0.0994(11) 0.0502(7) 0.1411(14) -0.0045(7) 0.0406(10) -0.0180(8)
C13 0.0278(9) 0.0317(10) 0.0403(10) -0.0021(7) 0.000 0.000
C8 0.0529(10) 0.0681(11) 0.0362(8) 0.0019(9) 0.0042(7) -0.0091(8)
F3 0.0994(12) 0.1130(13) 0.0809(10) -0.0082(9) 0.0396(8) -0.0240(9)
C10 0.0443(8) 0.0509(9) 0.0389(8) -0.0040(7) -0.0058(7) 0.0106(7)
C7 0.0447(9) 0.0440(8) 0.0363(7) 0.0040(6) 0.0014(6) -0.0046(6)
C12 0.0448(8) 0.0345(7) 0.0409(8) 0.0085(6) -0.0051(6) 0.0058(6)
C9 0.0497(9) 0.0721(12) 0.0314(7) -0.0062(8) 0.0000(7) 0.0057(8)
C14 0.0330(11) 0.0348(9) 0.0341(9) 0.0025(8) 0.000 0.000
C11 0.0330(7) 0.0379(7) 0.0361(7) -0.0021(6) -0.0041(6) 0.0044(6)
C5 0.0383(11) 0.0328(10) 0.0296(9) -0.0057(8) 0.000 0.000

loop_
_atom_type_symbol
_atom_type_description
_atom_type_scat_dispersion_real
_atom_type_scat_dispersion_imag
_atom_type_scat_source
C C 0.0033 0.0016 'International Tables Vol C Tables 4.2.6.8 and 6.1.1.4'
H H 0.0000 0.0000 'International Tables Vol C Tables 4.2.6.8 and 6.1.1.4'
N N 0.0061 0.0033 'International Tables Vol C Tables 4.2.6.8 and 6.1.1.4'
O O 0.0106 0.0060 'International Tables Vol C Tables 4.2.6.8 and 6.1.1.4'
Co Co 0.3494 0.9721 'International Tables Vol C Tables 4.2.6.8 and 6.1.1.4'
F F 0.0171 0.0103 'International Tables Vol C Tables 4.2.6.8 and 6.1.1.4'
P P 0.1023 0.0942 'International Tables Vol C Tables 4.2.6.8 and 6.1.1.4'

loop_
_geom_angle_atom_site_label_1
_geom_angle_atom_site_label_2
_geom_angle_atom_site_label_3
_geom_angle_site_symmetry_1
_geom_angle_site_symmetry_3
_geom_angle
_geom_angle_publ_flag
C14 Co1 C13 . . 83.35(8) ?
C14 Co1 N2 . 6_556 91.52(3) ?
C13 Co1 N2 . 6_556 96.45(4) ?
C14 Co1 N2 . . 91.52(3) ?
C13 Co1 N2 . . 96.45(4) ?
N2 Co1 N2 6_556 . 167.01(7) ?
C14 Co1 N1 . . 178.51(8) ?
C13 Co1 N1 . . 95.16(8) ?
N2 Co1 N1 6_556 . 88.64(3) ?
N2 Co1 N1 . . 88.64(3) ?
C14 Co1 N3 . . 95.23(8) ?
C13 Co1 N3 . . 178.58(8) ?
N2 Co1 N3 6_556 . 83.58(4) ?
N2 Co1 N3 . . 83.58(4) ?
N1 Co1 N3 . . 86.26(7) ?
C5 N1 C1 . . 119.17(18) ?
C5 N1 Co1 . . 114.45(14) ?
C1 N1 Co1 . . 126.38(15) ?
C7 N2 C11 . . 119.50(13) ?
C7 N2 Co1 . . 126.35(11) ?
C11 N2 Co1 . . 113.65(10) ?
C12 N3 C12 . 6_556 112.94(16) ?
C12 N3 C6 . . 110.72(10) ?
C12 N3 C6 6_556 . 110.72(10) ?
C12 N3 Co1 . . 106.33(9) ?
C12 N3 Co1 6_556 . 106.33(9) ?
C6 N3 Co1 . . 109.56(12) ?
N1 C1 C2 . . 122.0(2) ?
N1 C1 H1A . . 119.0 ?
C2 C1 H1A . . 119.0 ?
C3 C2 C1 . . 118.9(2) ?
C3 C2 H2A . . 120.6 ?
C1 C2 H2A . . 120.6 ?
C2 C3 C4 . . 119.4(2) ?
C2 C3 H3A . . 120.3 ?
C4 C3 H3A . . 120.3 ?
C3 C4 C5 . . 119.3(2) ?
C3 C4 H4A . . 120.4 ?
C5 C4 H4A . . 120.4 ?
F1 P1 F1 4 . 178.85(13) ?
F1 P1 F3 4 4 90.06(9) ?
F1 P1 F3 . 4 89.11(10) ?
F1 P1 F3 4 . 89.11(10) ?
F1 P1 F3 . . 90.06(9) ?
F3 P1 F3 4 . 88.28(14) ?
F1 P1 F2 4 . 88.24(9) ?
F1 P1 F2 . . 92.58(10) ?
F3 P1 F2 4 . 178.30(9) ?
F3 P1 F2 . . 91.54(11) ?
F1 P1 F2 4 4 92.58(10) ?
F1 P1 F2 . 4 88.24(9) ?
F3 P1 F2 4 4 91.54(11) ?
F3 P1 F2 . 4 178.30(9) ?
F2 P1 F2 . 4 88.69(16) ?
C5 C6 N3 . . 112.79(17) ?
C5 C6 H6A . . 109.0 ?
N3 C6 H6A . . 109.0 ?
N4 C13 Co1 . . 177.95(19) ?
C9 C8 C7 . . 119.36(16) ?
C9 C8 H8A . . 120.3 ?
C7 C8 H8A . . 120.3 ?
C9 C10 C11 . . 119.30(16) ?
C9 C10 H10A . . 120.3 ?
C11 C10 H10A . . 120.3 ?
N2 C7 C8 . . 121.45(16) ?
N2 C7 H7A . . 119.3 ?
C8 C7 H7A . . 119.3 ?
N3 C12 C11 . . 107.02(12) ?
N3 C12 H12A . . 110.3 ?
C11 C12 H12A . . 110.3 ?
N3 C12 H12B . . 110.3 ?
C11 C12 H12B . . 110.3 ?
H12A C12 H12B . . 108.6 ?
C8 C9 C10 . . 119.36(15) ?
C8 C9 H9A . . 120.3 ?
C10 C9 H9A . . 120.3 ?
N5 C14 Co1 . . 176.3(2) ?
N2 C11 C10 . . 121.03(15) ?
N2 C11 C12 . . 114.62(13) ?
C10 C11 C12 . . 124.34(14) ?
N1 C5 C4 . . 121.2(2) ?
N1 C5 C6 . . 116.95(18) ?
C4 C5 C6 . . 121.88(19) ?

loop_
_geom_bond_atom_site_label_1
_geom_bond_atom_site_label_2
_geom_bond_site_symmetry_2
_geom_bond_distance
_geom_bond_publ_flag
Co1 C14 . 1.895(2) ?
Co1 C13 . 1.896(2) ?
Co1 N2 6_556 1.9393(13) ?
Co1 N2 . 1.9393(13) ?
Co1 N1 . 1.9563(17) ?
Co1 N3 . 1.9760(18) ?
N1 C5 . 1.337(3) ?
N1 C1 . 1.347(3) ?
N2 C7 . 1.343(2) ?
N2 C11 . 1.3534(19) ?
N3 C12 . 1.4940(17) ?
N3 C12 6_556 1.4940(17) ?
N3 C6 . 1.507(3) ?
N4 C13 . 1.147(3) ?
N5 C14 . 1.148(3) ?
C1 C2 . 1.379(3) ?
C1 H1A . 0.9300 ?
C2 C3 . 1.370(4) ?
C2 H2A . 0.9300 ?
C3 C4 . 1.378(4) ?
C3 H3A . 0.9300 ?
C4 C5 . 1.390(3) ?
C4 H4A . 0.9300 ?
P1 F1 4 1.5719(14) ?
P1 F1 . 1.5719(14) ?
P1 F3 4 1.5913(15) ?
P1 F3 . 1.5913(15) ?
P1 F2 . 1.5928(16) ?
P1 F2 4 1.5928(16) ?
C6 C5 . 1.492(3) ?
C6 H6A . 0.9600 ?
C8 C9 . 1.371(3) ?
C8 C7 . 1.385(2) ?
C8 H8A . 0.9300 ?
C10 C9 . 1.383(3) ?
C10 C11 . 1.384(2) ?
C10 H10A . 0.9300 ?
C7 H7A . 0.9300 ?
C12 C11 . 1.498(2) ?
C12 H12A . 0.9700 ?
C12 H12B . 0.9700 ?
C9 H9A . 0.9300 ?

loop_
_geom_hbond_atom_site_label_D
_geom_hbond_atom_site_label_H
_geom_hbond_atom_site_label_A
_geom_hbond_site_symmetry_A
_geom_hbond_distance_DH
_geom_hbond_distance_HA
_geom_hbond_distance_DA
_geom_hbond_angle_DHA
C3 H3A N4 3_645 0.93 2.60 3.339(3) 137
C6 H6A F3 3_645 0.96 2.29 3.234(2) 169
C7 H7A F2 6_556 0.93 2.44 3.128(3) 131
C9 H9A N5 2_755 0.93 2.57 3.410(2) 151

loop_
_geom_torsion_atom_site_label_1
_geom_torsion_atom_site_label_2
_geom_torsion_atom_site_label_3
_geom_torsion_atom_site_label_4
_geom_torsion_site_symmetry_1
_geom_torsion_site_symmetry_2
_geom_torsion_site_symmetry_3
_geom_torsion_site_symmetry_4
_geom_torsion
_geom_torsion_publ_flag
C14 Co1 N1 C5 . . . . 180.0 ?
C13 Co1 N1 C5 . . . . 180.0 ?
N2 Co1 N1 C5 6_556 . . . 83.65(4) ?
N2 Co1 N1 C5 . . . . -83.65(4) ?
N3 Co1 N1 C5 . . . . 0.0 ?
C14 Co1 N1 C1 . . . . 0.0 ?
C13 Co1 N1 C1 . . . . 0.0 ?
N2 Co1 N1 C1 6_556 . . . -96.35(4) ?
N2 Co1 N1 C1 . . . . 96.35(4) ?
N3 Co1 N1 C1 . . . . 180.0 ?
C14 Co1 N2 C7 . . . . 107.30(14) ?
C13 Co1 N2 C7 . . . . 23.82(14) ?
N2 Co1 N2 C7 6_556 . . . -149.2(2) ?
N1 Co1 N2 C7 . . . . -71.22(14) ?
N3 Co1 N2 C7 . . . . -157.61(14) ?
C14 Co1 N2 C11 . . . . -80.90(11) ?
C13 Co1 N2 C11 . . . . -164.38(11) ?
N2 Co1 N2 C11 6_556 . . . 22.6(4) ?
N1 Co1 N2 C11 . . . . 100.58(11) ?
N3 Co1 N2 C11 . . . . 14.19(11) ?
C14 Co1 N3 C12 . . . . 60.30(10) ?
C13 Co1 N3 C12 . . . . 60.30(10) ?
N2 Co1 N3 C12 6_556 . . . 151.25(11) ?
N2 Co1 N3 C12 . . . . -30.65(10) ?
N1 Co1 N3 C12 . . . . -119.70(10) ?
C14 Co1 N3 C12 . . . 6_556 -60.30(10) ?
C13 Co1 N3 C12 . . . 6_556 -60.30(10) ?
N2 Co1 N3 C12 6_556 . . 6_556 30.65(10) ?
N2 Co1 N3 C12 . . . 6_556 -151.25(11) ?
N1 Co1 N3 C12 . . . 6_556 119.70(10) ?
C14 Co1 N3 C6 . . . . 180.0 ?
C13 Co1 N3 C6 . . . . 180.0 ?
N2 Co1 N3 C6 6_556 . . . -89.05(3) ?
N2 Co1 N3 C6 . . . . 89.05(3) ?
N1 Co1 N3 C6 . . . . 0.0 ?
C5 N1 C1 C2 . . . . 0.0 ?
Co1 N1 C1 C2 . . . . 180.0 ?
N1 C1 C2 C3 . . . . 0.0 ?
C1 C2 C3 C4 . . . . 0.0 ?
C2 C3 C4 C5 . . . . 0.0 ?
C12 N3 C6 C5 . . . . 116.97(11) ?
C12 N3 C6 C5 6_556 . . . -116.97(11) ?
Co1 N3 C6 C5 . . . . 0.0 ?
C14 Co1 C13 N4 . . . . 0.0 ?
N2 Co1 C13 N4 6_556 . . . -90.79(3) ?
N2 Co1 C13 N4 . . . . 90.79(3) ?
N1 Co1 C13 N4 . . . . 180.0 ?
N3 Co1 C13 N4 . . . . 0.0 ?
C11 N2 C7 C8 . . . . -0.2(2) ?
Co1 N2 C7 C8 . . . . 171.16(13) ?
C9 C8 C7 N2 . . . . 0.2(3) ?
C12 N3 C12 C11 6_556 . . . 156.60(11) ?
C6 N3 C12 C11 . . . . -78.58(16) ?
Co1 N3 C12 C11 . . . . 40.35(14) ?
C7 C8 C9 C10 . . . . 0.0(3) ?
C11 C10 C9 C8 . . . . -0.1(3) ?
C13 Co1 C14 N5 . . . . 0.0 ?
N2 Co1 C14 N5 6_556 . . . 96.31(4) ?
N2 Co1 C14 N5 . . . . -96.31(4) ?
N1 Co1 C14 N5 . . . . 0.0 ?
N3 Co1 C14 N5 . . . . 180.0 ?
C7 N2 C11 C10 . . . . 0.1(2) ?
Co1 N2 C11 C10 . . . . -172.35(12) ?
C7 N2 C11 C12 . . . . 179.11(14) ?
Co1 N2 C11 C12 . . . . 6.70(16) ?
C9 C10 C11 N2 . . . . 0.1(2) ?
C9 C10 C11 C12 . . . . -178.84(16) ?
N3 C12 C11 N2 . . . . -31.69(18) ?
N3 C12 C11 C10 . . . . 147.32(16) ?
C1 N1 C5 C4 . . . . 0.0 ?
Co1 N1 C5 C4 . . . . 180.0 ?
C1 N1 C5 C6 . . . . 180.0 ?
Co1 N1 C5 C6 . . . . 0.0 ?
C3 C4 C5 N1 . . . . 0.0 ?
C3 C4 C5 C6 . . . . 180.0 ?
N3 C6 C5 N1 . . . . 0.0 ?
N3 C6 C5 C4 . . . . 180.0 ?
